data_4080702
loop_
_publ_author_name
'Nie, Kun'
'Gu, Weikai'
'Yao, Yingming'
'Zhang, Yong'
'Shen, Qi'

_publ_section_title
;
 Synthesis and Characterization of Salalen Lanthanide Complexes and Their
 Application in the Polymerization ofrac-Lactide
;
_journal_issue 9
_journal_name_full Organometallics
_journal_page_first 2608
_journal_paper_doi 10.1021/om4001023
_journal_volume 32
_journal_year 2013
_chemical_formula_moiety 'C43 H76 N3 Nd O3 Si2'
_chemical_formula_sum 'C43 H76 N3 Nd O3 Si2'
_chemical_formula_weight 883.49
_chemical_name_systematic
; 
 ? 
;
_space_group_IT_number 2
_symmetry_cell_setting triclinic
_symmetry_Int_Tables_number 2
_symmetry_space_group_name_Hall '-P 1'
_symmetry_space_group_name_H-M 'P -1'
_atom_sites_solution_hydrogens geom
_atom_sites_solution_primary direct
_atom_sites_solution_secondary difmap
_audit_creation_method SHELXL-97
_cell_angle_alpha 98.765(4)
_cell_angle_beta 107.678(4)
_cell_angle_gamma 113.817(6)
_cell_formula_units_Z 2
_cell_length_a 13.766(6)
_cell_length_b 13.982(5)
_cell_length_c 15.195(6)
_cell_measurement_reflns_used 11432
_cell_measurement_temperature 223(2)
_cell_measurement_theta_max 27.6
_cell_measurement_theta_min 3.0
_cell_volume 2419.1(17)
_computing_cell_refinement CrystalClear
_computing_data_collection CrystalClear
_computing_data_reduction CrystalStructure
_computing_structure_refinement 'SHELXL-97 (Sheldrick, 1997)'
_computing_structure_solution 'SHELXS-97 (Sheldrick, 1990)'
_diffrn_ambient_temperature 223(2)
_diffrn_detector_area_resol_mean 14.63
_diffrn_measured_fraction_theta_full 0.995
_diffrn_measured_fraction_theta_max 0.995
_diffrn_measurement_device_type 'Rigaku Mercury'
_diffrn_measurement_method \w
_diffrn_radiation_monochromator graphite
_diffrn_radiation_source 'fine-focus sealed tube'
_diffrn_radiation_type MoK\a
_diffrn_radiation_wavelength 0.71075
_diffrn_reflns_av_R_equivalents 0.0595
_diffrn_reflns_av_sigmaI/netI 0.0961
_diffrn_reflns_limit_h_max 16
_diffrn_reflns_limit_h_min -16
_diffrn_reflns_limit_k_max 15
_diffrn_reflns_limit_k_min -16
_diffrn_reflns_limit_l_max 16
_diffrn_reflns_limit_l_min -18
_diffrn_reflns_number 19598
_diffrn_reflns_theta_full 25.00
_diffrn_reflns_theta_max 25.00
_diffrn_reflns_theta_min 3.03
_exptl_absorpt_coefficient_mu 1.159
_exptl_absorpt_correction_T_max 0.6543
_exptl_absorpt_correction_T_min 0.3903
_exptl_absorpt_correction_type multi-scan
_exptl_absorpt_process_details 'Jacobson, R. (1998) Private communication'
_exptl_crystal_colour green
_exptl_crystal_density_diffrn 1.213
_exptl_crystal_density_method 'not measured'
_exptl_crystal_description platelet
_exptl_crystal_F_000 934
_exptl_crystal_size_max 1.00
_exptl_crystal_size_mid 0.40
_exptl_crystal_size_min 0.40
_refine_diff_density_max 1.045
_refine_diff_density_min -1.707
_refine_diff_density_rms 0.130
_refine_ls_extinction_method none
_refine_ls_goodness_of_fit_ref 1.109
_refine_ls_hydrogen_treatment constr
_refine_ls_matrix_type full
_refine_ls_number_parameters 483
_refine_ls_number_reflns 8476
_refine_ls_number_restraints 9
_refine_ls_restrained_S_all 1.109
_refine_ls_R_factor_all 0.0784
_refine_ls_R_factor_gt 0.0554
_refine_ls_shift/su_max 0.001
_refine_ls_shift/su_mean 0.000
_refine_ls_structure_factor_coef Fsqd
_refine_ls_weighting_details 'calc w=1/[\s^2^(Fo^2^)+(0.0659P)^2^+4.1095P] where P=(Fo^2^+2Fc^2^)/3'
_refine_ls_weighting_scheme calc
_refine_ls_wR_factor_gt 0.1246
_refine_ls_wR_factor_ref 0.1641
_reflns_number_gt 6620
_reflns_number_total 8476
_reflns_threshold_expression >2sigma(I)
_cod_data_source_file om4001023_si_001.cif
_cod_data_source_block complex3
_cod_original_cell_volume 2419.1(16)
_cod_database_code 4080702

loop_
_symmetry_equiv_pos_as_xyz
'x, y, z'
'-x, -y, -z'

loop_
_atom_site_label
_atom_site_type_symbol
_atom_site_fract_x
_atom_site_fract_y
_atom_site_fract_z
_atom_site_U_iso_or_equiv
_atom_site_adp_type
_atom_site_occupancy
_atom_site_symmetry_multiplicity
_atom_site_calc_flag
_atom_site_refinement_flags
_atom_site_disorder_assembly
_atom_site_disorder_group
Nd1 Nd 1.07214(3) 0.85953(3) 0.24108(3) 0.03312(15) Uani 1 1 d . . .
Si1 Si 1.2805(2) 0.7682(2) 0.30127(17) 0.0533(6) Uani 1 1 d U . .
Si2 Si 1.33123(19) 0.94343(19) 0.20443(16) 0.0509(6) Uani 1 1 d . . .
O1 O 0.9236(4) 0.6935(4) 0.2066(3) 0.0413(11) Uani 1 1 d . . .
O2 O 0.9785(4) 0.9548(4) 0.2130(3) 0.0421(12) Uani 1 1 d . . .
O3 O 1.0162(5) 0.8060(5) 0.0576(3) 0.0532(14) Uani 1 1 d . D .
N1 N 1.0440(5) 0.8427(4) 0.3975(4) 0.0364(13) Uani 1 1 d . . .
N2 N 1.1889(5) 1.0589(4) 0.3891(4) 0.0364(13) Uani 1 1 d . . .
N3 N 1.2486(5) 0.8572(5) 0.2520(4) 0.0395(14) Uani 1 1 d . B .
C1 C 0.8430(6) 0.6338(5) 0.2347(5) 0.0336(15) Uani 1 1 d . . .
C2 C 0.7391(6) 0.5406(5) 0.1701(5) 0.0361(16) Uani 1 1 d . . .
C3 C 0.6570(6) 0.4875(6) 0.2054(5) 0.0437(17) Uani 1 1 d . . .
H3 H 0.5890 0.4233 0.1619 0.052 Uiso 1 1 calc R . .
C4 C 0.6676(6) 0.5218(6) 0.2995(5) 0.0447(18) Uani 1 1 d . A .
C5 C 0.7679(7) 0.6135(6) 0.3627(6) 0.0467(18) Uani 1 1 d . . .
H5 H 0.7790 0.6377 0.4279 0.056 Uiso 1 1 calc R . .
C6 C 0.8555(6) 0.6731(6) 0.3325(5) 0.0386(16) Uani 1 1 d . . .
C7 C 0.9604(6) 1.0357(6) 0.2477(5) 0.0377(16) Uani 1 1 d . . .
C8 C 0.8453(6) 1.0214(6) 0.2190(5) 0.0383(16) Uani 1 1 d . . .
C9 C 0.8372(7) 1.1170(6) 0.2539(5) 0.0451(18) Uani 1 1 d . . .
H9 H 0.7627 1.1110 0.2347 0.054 Uiso 1 1 calc R . .
C10 C 0.9298(7) 1.2173(6) 0.3135(5) 0.0457(18) Uani 1 1 d . . .
C11 C 1.0385(6) 1.2247(5) 0.3468(5) 0.0379(16) Uani 1 1 d . . .
H11 H 1.1029 1.2911 0.3912 0.045 Uiso 1 1 calc R . .
C12 C 1.0546(6) 1.1338(6) 0.3152(5) 0.0359(16) Uani 1 1 d . . .
C13 C 0.9540(6) 0.7708(6) 0.4046(5) 0.0413(17) Uani 1 1 d . . .
H13 H 0.9530 0.7846 0.4668 0.050 Uiso 1 1 calc R . .
C14 C 1.1277(6) 0.9374(6) 0.4857(5) 0.0411(17) Uani 1 1 d . . .
H14A H 1.2029 0.9385 0.5072 0.049 Uiso 1 1 calc R . .
H14B H 1.1003 0.9307 0.5380 0.049 Uiso 1 1 calc R . .
C15 C 1.1409(6) 1.0421(6) 0.4643(5) 0.0406(17) Uani 1 1 d . . .
H15A H 1.0650 1.0398 0.4416 0.049 Uiso 1 1 calc R . .
H15B H 1.1926 1.1045 0.5243 0.049 Uiso 1 1 calc R . .
C16 C 1.1747(6) 1.1462(6) 0.3521(5) 0.0422(17) Uani 1 1 d . . .
H16A H 1.2014 1.1507 0.2992 0.051 Uiso 1 1 calc R . .
H16B H 1.2261 1.2167 0.4045 0.051 Uiso 1 1 calc R . .
C17 C 1.3162(6) 1.0972(7) 0.4340(6) 0.057(2) Uani 1 1 d . . .
H17A H 1.3488 1.1136 0.3865 0.085 Uiso 1 1 calc R . .
H17B H 1.3292 1.0399 0.4554 0.085 Uiso 1 1 calc R . .
H17C H 1.3533 1.1631 0.4895 0.085 Uiso 1 1 calc R . .
C18 C 0.7185(6) 0.4938(6) 0.0628(5) 0.0454(18) Uani 1 1 d . . .
C19 C 0.7178(7) 0.5805(6) 0.0111(5) 0.0490(19) Uani 1 1 d . . .
H19A H 0.7028 0.5511 -0.0565 0.073 Uiso 1 1 calc R . .
H19B H 0.7926 0.6466 0.0428 0.073 Uiso 1 1 calc R . .
H19C H 0.6575 0.5982 0.0144 0.073 Uiso 1 1 calc R . .
C20 C 0.8153(7) 0.4659(7) 0.0598(6) 0.055(2) Uani 1 1 d . . .
H20A H 0.8103 0.4496 -0.0063 0.083 Uiso 1 1 calc R . .
H20B H 0.8061 0.4023 0.0816 0.083 Uiso 1 1 calc R . .
H20C H 0.8904 0.5283 0.1023 0.083 Uiso 1 1 calc R . .
C21 C 0.6040(8) 0.3886(7) 0.0075(6) 0.070(3) Uani 1 1 d . . .
H21A H 0.5406 0.4035 0.0062 0.104 Uiso 1 1 calc R . .
H21B H 0.6026 0.3334 0.0395 0.104 Uiso 1 1 calc R . .
H21C H 0.5953 0.3617 -0.0586 0.104 Uiso 1 1 calc R . .
C22 C 0.5708(9) 0.4609(9) 0.3324(8) 0.0807(19) Uani 1 1 d . . .
C23 C 0.5111(18) 0.5306(18) 0.3435(17) 0.0807(19) Uani 0.50 1 d P A 1
H23A H 0.5064 0.5652 0.2927 0.121 Uiso 0.50 1 calc PR A 1
H23B H 0.5555 0.5870 0.4067 0.121 Uiso 0.50 1 calc PR A 1
H23C H 0.4335 0.4839 0.3380 0.121 Uiso 0.50 1 calc PR A 1
C23A C 0.4579(17) 0.4473(19) 0.2671(16) 0.0807(19) Uani 0.50 1 d P A 2
H23D H 0.4041 0.4283 0.2985 0.121 Uiso 0.50 1 calc PR A 2
H23E H 0.4266 0.3890 0.2067 0.121 Uiso 0.50 1 calc PR A 2
H23F H 0.4694 0.5157 0.2535 0.121 Uiso 0.50 1 calc PR A 2
C24 C 0.5564(19) 0.3406(17) 0.3220(17) 0.0807(19) Uani 0.50 1 d P A 1
H24A H 0.4993 0.3010 0.3460 0.121 Uiso 0.50 1 calc PR A 1
H24B H 0.6303 0.3458 0.3596 0.121 Uiso 0.50 1 calc PR A 1
H24C H 0.5309 0.3015 0.2540 0.121 Uiso 0.50 1 calc PR A 1
C24A C 0.4737(18) 0.3495(17) 0.2572(16) 0.0807(19) Uani 0.50 1 d P A 2
H24D H 0.4087 0.3226 0.2760 0.121 Uiso 0.50 1 calc PR A 2
H24E H 0.5028 0.2969 0.2545 0.121 Uiso 0.50 1 calc PR A 2
H24F H 0.4486 0.3589 0.1937 0.121 Uiso 0.50 1 calc PR A 2
C25 C 0.6164(18) 0.4416(19) 0.4259(16) 0.0807(19) Uani 0.50 1 d P A 1
H25A H 0.6746 0.5115 0.4755 0.121 Uiso 0.50 1 calc PR A 1
H25B H 0.6510 0.3945 0.4180 0.121 Uiso 0.50 1 calc PR A 1
H25C H 0.5534 0.4062 0.4455 0.121 Uiso 0.50 1 calc PR A 1
C25A C 0.6012(18) 0.5071(19) 0.4399(16) 0.0807(19) Uani 0.50 1 d P A 2
H25D H 0.6041 0.5785 0.4528 0.121 Uiso 0.50 1 calc PR A 2
H25E H 0.6763 0.5150 0.4779 0.121 Uiso 0.50 1 calc PR A 2
H25F H 0.5427 0.4573 0.4575 0.121 Uiso 0.50 1 calc PR A 2
C26 C 0.7379(6) 0.9127(6) 0.1567(5) 0.0469(18) Uani 1 1 d . . .
C27 C 0.6260(7) 0.9226(8) 0.1345(8) 0.083(3) Uani 1 1 d . . .
H27A H 0.6218 0.9499 0.1951 0.125 Uiso 1 1 calc R . .
H27B H 0.5591 0.8507 0.0971 0.125 Uiso 1 1 calc R . .
H27C H 0.6267 0.9732 0.0974 0.125 Uiso 1 1 calc R . .
C28 C 0.7415(8) 0.8701(7) 0.0603(6) 0.063(2) Uani 1 1 d . . .
H28A H 0.7556 0.9268 0.0290 0.095 Uiso 1 1 calc R . .
H28B H 0.6678 0.8055 0.0186 0.095 Uiso 1 1 calc R . .
H28C H 0.8033 0.8506 0.0718 0.095 Uiso 1 1 calc R . .
C29 C 0.7320(8) 0.8303(7) 0.2123(6) 0.068(2) Uani 1 1 d . . .
H29A H 0.8039 0.8264 0.2310 0.102 Uiso 1 1 calc R . .
H29B H 0.6676 0.7582 0.1712 0.102 Uiso 1 1 calc R . .
H29C H 0.7206 0.8536 0.2701 0.102 Uiso 1 1 calc R . .
C30 C 0.9082(9) 1.3146(7) 0.3433(8) 0.073(2) Uani 1 1 d U . .
C31 C 0.8421(9) 1.2940(7) 0.4089(7) 0.068(3) Uani 1 1 d . . .
H31A H 0.8267 1.3548 0.4250 0.101 Uiso 1 1 calc R . .
H31B H 0.8885 1.2882 0.4682 0.101 Uiso 1 1 calc R . .
H31C H 0.7693 1.2261 0.3752 0.101 Uiso 1 1 calc R . .
C34 C 1.151(2) 0.664(2) 0.3164(18) 0.096(3) Uani 0.50 1 d P B 1
H34A H 1.1325 0.7023 0.3627 0.144 Uiso 0.50 1 calc PR B 1
H34B H 1.1692 0.6106 0.3401 0.144 Uiso 0.50 1 calc PR B 1
H34C H 1.0846 0.6274 0.2541 0.144 Uiso 0.50 1 calc PR B 1
C34A C 1.152(2) 0.634(2) 0.2583(18) 0.096(3) Uani 0.50 1 d P B 2
H34D H 1.0858 0.6441 0.2564 0.144 Uiso 0.50 1 calc PR B 2
H34E H 1.1647 0.5926 0.3021 0.144 Uiso 0.50 1 calc PR B 2
H34F H 1.1374 0.5943 0.1935 0.144 Uiso 0.50 1 calc PR B 2
C35 C 1.392(2) 0.841(3) 0.437(2) 0.096(3) Uani 0.50 1 d PU B .
H35A H 1.4649 0.8971 0.4403 0.144 Uiso 0.50 1 calc PR . .
H35B H 1.4053 0.7875 0.4650 0.144 Uiso 0.50 1 calc PR . .
H35C H 1.3617 0.8761 0.4736 0.144 Uiso 0.50 1 calc PR . .
C35A C 1.340(2) 0.810(3) 0.434(2) 0.096(3) Uani 0.50 1 d PU B 2
H35D H 1.3964 0.8875 0.4601 0.144 Uiso 0.50 1 calc PR B 2
H35E H 1.3780 0.7672 0.4560 0.144 Uiso 0.50 1 calc PR B 2
H35F H 1.2781 0.7965 0.4557 0.144 Uiso 0.50 1 calc PR B 2
C36 C 1.334(2) 0.692(2) 0.2375(18) 0.096(3) Uani 0.50 1 d P B 1
H36A H 1.2705 0.6348 0.1792 0.144 Uiso 0.50 1 calc PR B 1
H36B H 1.3688 0.6587 0.2799 0.144 Uiso 0.50 1 calc PR B 1
H36C H 1.3925 0.7423 0.2197 0.144 Uiso 0.50 1 calc PR B 1
C36A C 1.397(2) 0.745(2) 0.2753(18) 0.096(3) Uani 0.50 1 d P B 2
H36D H 1.3849 0.7403 0.2082 0.144 Uiso 0.50 1 calc PR B 2
H36E H 1.3920 0.6771 0.2860 0.144 Uiso 0.50 1 calc PR B 2
H36F H 1.4724 0.8062 0.3183 0.144 Uiso 0.50 1 calc PR B 2
C37 C 1.2777(9) 1.0427(8) 0.1751(7) 0.077(3) Uani 1 1 d . B .
H37A H 1.1974 1.0024 0.1286 0.115 Uiso 1 1 calc R . .
H37B H 1.3245 1.0904 0.1473 0.115 Uiso 1 1 calc R . .
H37C H 1.2836 1.0870 0.2341 0.115 Uiso 1 1 calc R . .
C38 C 1.3282(8) 0.8743(8) 0.0870(7) 0.071(3) Uani 1 1 d . B .
H38A H 1.3405 0.8116 0.0927 0.107 Uiso 1 1 calc R . .
H38B H 1.3890 0.9261 0.0728 0.107 Uiso 1 1 calc R . .
H38C H 1.2534 0.8495 0.0348 0.107 Uiso 1 1 calc R . .
C39 C 1.4883(7) 1.0302(9) 0.2901(7) 0.080(3) Uani 1 1 d . B .
H39A H 1.4945 1.0758 0.3486 0.120 Uiso 1 1 calc R . .
H39B H 1.5301 1.0768 0.2588 0.120 Uiso 1 1 calc R . .
H39C H 1.5214 0.9827 0.3071 0.120 Uiso 1 1 calc R . .
C40 C 1.0079(8) 0.7067(7) 0.0032(6) 0.063(2) Uani 1 1 d . . .
H40A H 0.9582 0.6410 0.0149 0.076 Uiso 1 1 calc R C 1
H40B H 1.0842 0.7115 0.0161 0.076 Uiso 1 1 calc R C 1
C41 C 0.947(2) 0.7116(19) -0.1074(13) 0.082(4) Uani 0.50 1 d P D 1
H41A H 1.0042 0.7372 -0.1353 0.098 Uiso 0.50 1 calc PR D 1
H41B H 0.8842 0.6381 -0.1502 0.098 Uiso 0.50 1 calc PR D 1
C41A C 0.974(2) 0.683(2) -0.0926(14) 0.082(4) Uani 0.50 1 d P D 2
H41C H 0.9146 0.6063 -0.1274 0.098 Uiso 0.50 1 calc PR D 2
H41D H 1.0394 0.7002 -0.1120 0.098 Uiso 0.50 1 calc PR D 2
C42 C 0.898(3) 0.791(2) -0.0980(16) 0.082(4) Uani 0.50 1 d P D 1
H42A H 0.8959 0.8264 -0.1488 0.098 Uiso 0.50 1 calc PR D 1
H42B H 0.8206 0.7556 -0.0970 0.098 Uiso 0.50 1 calc PR D 1
C42A C 0.925(2) 0.763(2) -0.1069(14) 0.082(4) Uani 0.50 1 d P D 2
H42C H 0.8407 0.7231 -0.1272 0.098 Uiso 0.50 1 calc PR D 2
H42D H 0.9406 0.7924 -0.1584 0.098 Uiso 0.50 1 calc PR D 2
C43 C 0.9808(10) 0.8598(10) -0.0103(7) 0.084(3) Uani 1 1 d . . .
H43A H 0.9525 0.9052 0.0183 0.101 Uiso 1 1 calc R D 1
H43B H 1.0489 0.9093 -0.0193 0.101 Uiso 1 1 calc R D 1
C32 C 1.0239(9) 1.4216(6) 0.4006(8) 0.074(2) Uani 1 1 d U . .
H32A H 1.0698 1.4349 0.3620 0.111 Uiso 1 1 calc R . .
H32B H 1.0663 1.4146 0.4610 0.111 Uiso 1 1 calc R . .
H32C H 1.0086 1.4828 0.4150 0.111 Uiso 1 1 calc R . .
C33 C 0.8385(13) 1.3288(10) 0.2537(7) 0.119(5) Uani 1 1 d . . .
H33A H 0.7643 1.2624 0.2189 0.178 Uiso 1 1 calc R . .
H33B H 0.8805 1.3423 0.2120 0.178 Uiso 1 1 calc R . .
H33C H 0.8258 1.3908 0.2724 0.178 Uiso 1 1 calc R . .

loop_
_atom_site_aniso_label
_atom_site_aniso_U_11
_atom_site_aniso_U_22
_atom_site_aniso_U_33
_atom_site_aniso_U_23
_atom_site_aniso_U_13
_atom_site_aniso_U_12
Nd1 0.0306(2) 0.0332(2) 0.0303(2) 0.00406(16) 0.01149(18) 0.01320(18)
Si1 0.0438(14) 0.0598(15) 0.0503(14) 0.0094(12) 0.0108(11) 0.0279(12)
Si2 0.0374(13) 0.0567(14) 0.0466(13) 0.0051(11) 0.0199(11) 0.0134(11)
O1 0.036(3) 0.036(3) 0.032(3) 0.001(2) 0.011(2) 0.005(2)
O2 0.034(3) 0.041(3) 0.037(3) -0.004(2) 0.006(2) 0.017(2)
O3 0.059(4) 0.065(4) 0.026(3) 0.006(3) 0.018(3) 0.023(3)
N1 0.044(4) 0.029(3) 0.025(3) 0.004(2) 0.009(3) 0.012(3)
N2 0.030(3) 0.035(3) 0.035(3) 0.007(3) 0.008(3) 0.014(3)
N3 0.038(3) 0.034(3) 0.050(4) 0.009(3) 0.016(3) 0.023(3)
C1 0.038(4) 0.023(3) 0.046(4) 0.014(3) 0.015(4) 0.021(3)
C2 0.038(4) 0.030(4) 0.036(4) 0.006(3) 0.012(3) 0.017(3)
C3 0.037(4) 0.043(4) 0.038(4) 0.004(3) 0.014(4) 0.012(4)
C4 0.041(5) 0.042(4) 0.047(5) 0.011(4) 0.025(4) 0.011(4)
C5 0.048(5) 0.040(4) 0.047(5) 0.015(4) 0.021(4) 0.014(4)
C6 0.032(4) 0.040(4) 0.030(4) 0.007(3) 0.011(3) 0.008(3)
C7 0.029(4) 0.035(4) 0.037(4) 0.004(3) 0.007(3) 0.012(3)
C8 0.040(4) 0.039(4) 0.032(4) 0.007(3) 0.010(3) 0.020(4)
C9 0.044(5) 0.048(5) 0.047(5) 0.014(4) 0.012(4) 0.030(4)
C10 0.060(5) 0.045(5) 0.033(4) 0.009(4) 0.022(4) 0.025(4)
C11 0.051(5) 0.027(4) 0.032(4) 0.006(3) 0.013(4) 0.019(3)
C12 0.040(4) 0.043(4) 0.021(3) 0.008(3) 0.013(3) 0.018(4)
C13 0.049(5) 0.042(4) 0.035(4) 0.014(4) 0.016(4) 0.024(4)
C14 0.047(5) 0.039(4) 0.026(4) -0.001(3) 0.011(3) 0.016(4)
C15 0.043(4) 0.043(4) 0.031(4) 0.003(3) 0.013(4) 0.021(4)
C16 0.043(5) 0.034(4) 0.036(4) 0.006(3) 0.012(4) 0.011(4)
C17 0.031(4) 0.061(5) 0.052(5) 0.004(4) 0.008(4) 0.010(4)
C18 0.033(4) 0.047(4) 0.036(4) -0.005(3) 0.011(4) 0.009(4)
C19 0.053(5) 0.054(5) 0.046(5) 0.018(4) 0.012(4) 0.037(4)
C20 0.060(6) 0.048(5) 0.048(5) 0.001(4) 0.024(4) 0.020(4)
C21 0.055(6) 0.056(5) 0.056(6) -0.010(4) 0.020(5) -0.001(5)
C22 0.075(5) 0.082(5) 0.097(5) 0.037(4) 0.059(4) 0.028(4)
C23 0.075(5) 0.082(5) 0.097(5) 0.037(4) 0.059(4) 0.028(4)
C23A 0.075(5) 0.082(5) 0.097(5) 0.037(4) 0.059(4) 0.028(4)
C24 0.075(5) 0.082(5) 0.097(5) 0.037(4) 0.059(4) 0.028(4)
C24A 0.075(5) 0.082(5) 0.097(5) 0.037(4) 0.059(4) 0.028(4)
C25 0.075(5) 0.082(5) 0.097(5) 0.037(4) 0.059(4) 0.028(4)
C25A 0.075(5) 0.082(5) 0.097(5) 0.037(4) 0.059(4) 0.028(4)
C26 0.038(4) 0.046(5) 0.040(4) 0.006(4) 0.006(4) 0.015(4)
C27 0.038(5) 0.068(6) 0.118(9) 0.001(6) 0.007(6) 0.029(5)
C28 0.051(5) 0.058(5) 0.052(5) -0.003(4) 0.001(4) 0.022(5)
C29 0.056(6) 0.053(5) 0.060(6) 0.007(5) 0.021(5) 0.000(4)
C30 0.103(6) 0.034(3) 0.107(6) 0.027(4) 0.050(5) 0.048(4)
C31 0.088(7) 0.061(6) 0.069(6) 0.013(5) 0.041(6) 0.046(6)
C34 0.095(9) 0.104(10) 0.085(6) 0.025(7) 0.018(8) 0.059(8)
C34A 0.095(9) 0.104(10) 0.085(6) 0.025(7) 0.018(8) 0.059(8)
C35 0.095(9) 0.104(10) 0.085(6) 0.025(7) 0.018(8) 0.059(8)
C35A 0.095(9) 0.104(10) 0.085(6) 0.025(7) 0.018(8) 0.059(8)
C36 0.095(9) 0.104(10) 0.085(6) 0.025(7) 0.018(8) 0.059(8)
C36A 0.095(9) 0.104(10) 0.085(6) 0.025(7) 0.018(8) 0.059(8)
C37 0.077(7) 0.068(6) 0.065(6) 0.024(5) 0.029(6) 0.016(6)
C38 0.051(6) 0.079(7) 0.065(6) 0.007(5) 0.027(5) 0.017(5)
C39 0.039(5) 0.093(8) 0.072(7) -0.001(6) 0.024(5) 0.007(5)
C40 0.061(6) 0.051(5) 0.058(6) -0.011(4) 0.029(5) 0.016(5)
C41 0.155(13) 0.084(11) 0.047(5) 0.026(6) 0.028(6) 0.102(8)
C41A 0.155(13) 0.084(11) 0.047(5) 0.026(6) 0.028(6) 0.102(8)
C42 0.155(13) 0.084(11) 0.047(5) 0.026(6) 0.028(6) 0.102(8)
C42A 0.155(13) 0.084(11) 0.047(5) 0.026(6) 0.028(6) 0.102(8)
C43 0.103(8) 0.124(10) 0.053(6) 0.053(7) 0.040(6) 0.064(8)
C32 0.104(6) 0.034(3) 0.108(6) 0.026(4) 0.050(5) 0.047(4)
C33 0.225(15) 0.135(11) 0.071(7) 0.050(7) 0.048(9) 0.156(12)

loop_
_atom_type_symbol
_atom_type_description
_atom_type_scat_dispersion_real
_atom_type_scat_dispersion_imag
_atom_type_scat_source
C C 0.0033 0.0016 'International Tables Vol C Tables 4.2.6.8 and 6.1.1.4'
H H 0.0000 0.0000 'International Tables Vol C Tables 4.2.6.8 and 6.1.1.4'
N N 0.0061 0.0033 'International Tables Vol C Tables 4.2.6.8 and 6.1.1.4'
O O 0.0106 0.0060 'International Tables Vol C Tables 4.2.6.8 and 6.1.1.4'
Si Si 0.0817 0.0704 'International Tables Vol C Tables 4.2.6.8 and 6.1.1.4'
Nd Nd -0.1943 3.0179 'International Tables Vol C Tables 4.2.6.8 and 6.1.1.4'

loop_
_geom_angle_atom_site_label_1
_geom_angle_atom_site_label_2
_geom_angle_atom_site_label_3
_geom_angle
O2 Nd1 O1 100.03(18)
O2 Nd1 N3 143.19(19)
O1 Nd1 N3 114.05(18)
O2 Nd1 N1 93.66(17)
O1 Nd1 N1 71.88(17)
N3 Nd1 N1 109.36(19)
O2 Nd1 O3 84.53(17)
O1 Nd1 O3 84.66(17)
N3 Nd1 O3 85.17(18)
N1 Nd1 O3 155.82(18)
O2 Nd1 N2 70.05(16)
O1 Nd1 N2 136.02(16)
N3 Nd1 N2 92.80(18)
N1 Nd1 N2 66.41(17)
O3 Nd1 N2 133.94(17)
N3 Si1 C34A 110.9(7)
N3 Si1 C35A 115.5(10)
C34A Si1 C35A 106.5(12)
N3 Si1 C36 116.6(8)
C34A Si1 C36 83.8(11)
C35A Si1 C36 118.1(12)
N3 Si1 C36A 114.5(9)
C34A Si1 C36A 107.3(11)
C35A Si1 C36A 101.4(11)
C36 Si1 C36A 25.3(10)
N3 Si1 C34 110.9(7)
C34A Si1 C34 28.8(9)
C35A Si1 C34 81.5(11)
C36 Si1 C34 108.2(11)
C36A Si1 C34 127.3(11)
N3 Si1 C35 111.2(9)
C34A Si1 C35 123.8(12)
C35A Si1 C35 19.4(12)
C36 Si1 C35 108.2(11)
C36A Si1 C35 87.0(11)
C34 Si1 C35 100.6(11)
N3 Si2 C37 110.3(3)
N3 Si2 C38 115.3(4)
C37 Si2 C38 104.4(4)
N3 Si2 C39 113.7(4)
C37 Si2 C39 105.7(5)
C38 Si2 C39 106.7(4)
C1 O1 Nd1 145.0(4)
C7 O2 Nd1 148.0(4)
C40 O3 C43 108.3(7)
C40 O3 Nd1 122.6(5)
C43 O3 Nd1 128.9(5)
C13 N1 C14 116.1(6)
C13 N1 Nd1 126.8(5)
C14 N1 Nd1 115.9(4)
C16 N2 C15 110.5(5)
C16 N2 C17 106.8(6)
C15 N2 C17 109.3(5)
C16 N2 Nd1 111.2(4)
C15 N2 Nd1 107.5(4)
C17 N2 Nd1 111.6(4)
Si1 N3 Si2 124.3(3)
Si1 N3 Nd1 118.5(3)
Si2 N3 Nd1 117.2(3)
O1 C1 C2 122.8(6)
O1 C1 C6 118.9(6)
C2 C1 C6 117.9(6)
C3 C2 C1 118.4(6)
C3 C2 C18 120.5(6)
C1 C2 C18 120.9(6)
C4 C3 C2 125.0(7)
C4 C3 H3 117.5
C2 C3 H3 117.5
C5 C4 C3 117.0(6)
C5 C4 C22 121.0(7)
C3 C4 C22 122.0(8)
C4 C5 C6 121.7(7)
C4 C5 H5 119.2
C6 C5 H5 119.2
C5 C6 C13 116.2(6)
C5 C6 C1 119.9(6)
C13 C6 C1 123.9(6)
O2 C7 C12 119.1(6)
O2 C7 C8 120.4(6)
C12 C7 C8 120.4(6)
C9 C8 C7 115.3(7)
C9 C8 C26 121.3(6)
C7 C8 C26 123.3(6)
C10 C9 C8 125.0(7)
C10 C9 H9 117.5
C8 C9 H9 117.5
C9 C10 C11 117.7(7)
C9 C10 C30 119.3(7)
C11 C10 C30 123.0(8)
C10 C11 C12 121.0(7)
C10 C11 H11 119.5
C12 C11 H11 119.5
C7 C12 C11 120.0(6)
C7 C12 C16 120.8(6)
C11 C12 C16 119.1(6)
N1 C13 C6 130.0(6)
N1 C13 H13 115.0
C6 C13 H13 115.0
N1 C14 C15 109.6(5)
N1 C14 H14A 109.7
C15 C14 H14A 109.7
N1 C14 H14B 109.7
C15 C14 H14B 109.7
H14A C14 H14B 108.2
N2 C15 C14 111.6(5)
N2 C15 H15A 109.3
C14 C15 H15A 109.3
N2 C15 H15B 109.3
C14 C15 H15B 109.3
H15A C15 H15B 108.0
N2 C16 C12 116.9(6)
N2 C16 H16A 108.1
C12 C16 H16A 108.1
N2 C16 H16B 108.1
C12 C16 H16B 108.1
H16A C16 H16B 107.3
N2 C17 H17A 109.5
N2 C17 H17B 109.5
H17A C17 H17B 109.5
N2 C17 H17C 109.5
H17A C17 H17C 109.5
H17B C17 H17C 109.5
C21 C18 C20 107.1(7)
C21 C18 C19 108.4(7)
C20 C18 C19 110.2(6)
C21 C18 C2 112.3(6)
C20 C18 C2 109.9(6)
C19 C18 C2 108.9(6)
C18 C19 H19A 109.5
C18 C19 H19B 109.5
H19A C19 H19B 109.5
C18 C19 H19C 109.5
H19A C19 H19C 109.5
H19B C19 H19C 109.5
C18 C20 H20A 109.5
C18 C20 H20B 109.5
H20A C20 H20B 109.5
C18 C20 H20C 109.5
H20A C20 H20C 109.5
H20B C20 H20C 109.5
C18 C21 H21A 109.5
C18 C21 H21B 109.5
H21A C21 H21B 109.5
C18 C21 H21C 109.5
H21A C21 H21C 109.5
H21B C21 H21C 109.5
C25 C22 C23A 136.5(12)
C25 C22 C25A 39.9(10)
C23A C22 C25A 114.0(13)
C25 C22 C23 109.6(14)
C23A C22 C23 50.0(11)
C25A C22 C23 71.5(13)
C25 C22 C24A 108.1(13)
C23A C22 C24A 57.8(12)
C25A C22 C24A 130.4(12)
C23 C22 C24A 105.1(13)
C25 C22 C4 112.1(11)
C23A C22 C4 111.0(10)
C25A C22 C4 114.3(11)
C23 C22 C4 108.1(10)
C24A C22 C4 113.6(10)
C25 C22 C24 65.4(12)
C23A C22 C24 106.8(14)
C25A C22 C24 102.9(13)
C23 C22 C24 143.4(12)
C24A C22 C24 50.1(11)
C4 C22 C24 107.0(9)
C22 C23 H23A 109.5
C22 C23 H23B 109.5
C22 C23 H23C 109.5
C22 C23A H23D 109.5
C22 C23A H23E 109.5
H23D C23A H23E 109.5
C22 C23A H23F 109.5
H23D C23A H23F 109.5
H23E C23A H23F 109.5
C22 C24 H24A 109.5
C22 C24 H24B 109.5
C22 C24 H24C 109.5
C22 C24A H24D 109.5
C22 C24A H24E 109.5
H24D C24A H24E 109.5
C22 C24A H24F 109.5
H24D C24A H24F 109.5
H24E C24A H24F 109.5
C22 C25 H25A 109.5
C22 C25 H25B 109.5
C22 C25 H25C 109.5
C22 C25A H25D 109.5
C22 C25A H25E 109.5
H25D C25A H25E 109.5
C22 C25A H25F 109.5
H25D C25A H25F 109.5
H25E C25A H25F 109.5
C8 C26 C28 111.1(6)
C8 C26 C29 108.2(6)
C28 C26 C29 109.8(7)
C8 C26 C27 111.9(7)
C28 C26 C27 107.9(7)
C29 C26 C27 107.9(7)
C26 C27 H27A 109.5
C26 C27 H27B 109.5
H27A C27 H27B 109.5
C26 C27 H27C 109.5
H27A C27 H27C 109.5
H27B C27 H27C 109.5
C26 C28 H28A 109.5
C26 C28 H28B 109.5
H28A C28 H28B 109.5
C26 C28 H28C 109.5
H28A C28 H28C 109.5
H28B C28 H28C 109.5
C26 C29 H29A 109.5
C26 C29 H29B 109.5
H29A C29 H29B 109.5
C26 C29 H29C 109.5
H29A C29 H29C 109.5
H29B C29 H29C 109.5
C33 C30 C31 109.3(9)
C33 C30 C10 109.4(8)
C31 C30 C10 110.5(7)
C33 C30 C32 109.4(8)
C31 C30 C32 107.5(8)
C10 C30 C32 110.7(7)
C30 C31 H31A 109.5
C30 C31 H31B 109.5
H31A C31 H31B 109.5
C30 C31 H31C 109.5
H31A C31 H31C 109.5
H31B C31 H31C 109.5
Si1 C34 H34A 109.5
Si1 C34 H34B 109.5
Si1 C34 H34C 109.5
Si1 C34A H34D 109.5
Si1 C34A H34E 109.5
H34D C34A H34E 109.5
Si1 C34A H34F 109.5
H34D C34A H34F 109.5
H34E C34A H34F 109.5
Si1 C35 H35A 109.5
Si1 C35 H35B 109.5
H35A C35 H35B 109.5
Si1 C35 H35C 109.5
H35A C35 H35C 109.5
H35B C35 H35C 109.5
Si1 C35A H35D 109.5
Si1 C35A H35E 109.5
H35D C35A H35E 109.5
Si1 C35A H35F 109.5
H35D C35A H35F 109.5
H35E C35A H35F 109.5
Si1 C36 H36A 109.5
Si1 C36 H36B 109.5
Si1 C36 H36C 109.5
Si1 C36A H36D 109.5
Si1 C36A H36E 109.5
H36D C36A H36E 109.5
Si1 C36A H36F 109.5
H36D C36A H36F 109.5
H36E C36A H36F 109.5
Si2 C37 H37A 109.5
Si2 C37 H37B 109.5
H37A C37 H37B 109.5
Si2 C37 H37C 109.5
H37A C37 H37C 109.5
H37B C37 H37C 109.5
Si2 C38 H38A 109.5
Si2 C38 H38B 109.5
H38A C38 H38B 109.5
Si2 C38 H38C 109.5
H38A C38 H38C 109.5
H38B C38 H38C 109.5
Si2 C39 H39A 109.5
Si2 C39 H39B 109.5
H39A C39 H39B 109.5
Si2 C39 H39C 109.5
H39A C39 H39C 109.5
H39B C39 H39C 109.5
C41A C40 O3 118.6(10)
C41A C40 C41 22.5(9)
O3 C40 C41 97.2(9)
C41A C40 H40A 106.7
O3 C40 H40A 112.3
C41 C40 H40A 112.3
C41A C40 H40B 95.7
O3 C40 H40B 112.3
C41 C40 H40B 112.3
H40A C40 H40B 109.9
C42 C41 C40 107.9(13)
C42 C41 H41A 110.1
C40 C41 H41A 110.1
C42 C41 H41B 110.1
C40 C41 H41B 110.1
H41A C41 H41B 108.4
C40 C41A C42A 98.2(13)
C40 C41A H41C 112.1
C42A C41A H41C 112.1
C40 C41A H41D 112.1
C42A C41A H41D 112.1
H41C C41A H41D 109.8
C43 C42 C41 96.1(15)
C43 C42 H42A 112.5
C41 C42 H42A 112.5
C43 C42 H42B 112.5
C41 C42 H42B 112.5
H42A C42 H42B 110.0
C41A C42A C43 110.7(14)
C41A C42A H42C 109.5
C43 C42A H42C 109.5
C41A C42A H42D 109.5
C43 C42A H42D 109.5
H42C C42A H42D 108.1
C42 C43 O3 114.5(12)
C42 C43 C42A 25.0(11)
O3 C43 C42A 98.4(10)
C42 C43 H43A 108.6
O3 C43 H43A 108.6
C42A C43 H43A 133.5
C42 C43 H43B 108.6
O3 C43 H43B 108.6
C42A C43 H43B 98.1
H43A C43 H43B 107.6
C30 C32 H32A 109.5
C30 C32 H32B 109.5
H32A C32 H32B 109.5
C30 C32 H32C 109.5
H32A C32 H32C 109.5
H32B C32 H32C 109.5
C30 C33 H33A 109.5
C30 C33 H33B 109.5
H33A C33 H33B 109.5
C30 C33 H33C 109.5
H33A C33 H33C 109.5
H33B C33 H33C 109.5

loop_
_geom_bond_atom_site_label_1
_geom_bond_atom_site_label_2
_geom_bond_distance
Nd1 O2 2.201(4)
Nd1 O1 2.234(5)
Nd1 N3 2.397(5)
Nd1 N1 2.552(5)
Nd1 O3 2.554(5)
Nd1 N2 2.773(6)
Si1 N3 1.681(6)
Si1 C34A 1.82(3)
Si1 C35A 1.82(3)
Si1 C36 1.84(3)
Si1 C36A 1.89(3)
Si1 C34 1.90(3)
Si1 C35 1.96(3)
Si2 N3 1.712(6)
Si2 C37 1.866(10)
Si2 C38 1.875(9)
Si2 C39 1.880(9)
O1 C1 1.325(7)
O2 C7 1.321(8)
O3 C40 1.445(9)
O3 C43 1.448(9)
N1 C13 1.290(9)
N1 C14 1.471(8)
N2 C16 1.477(8)
N2 C15 1.488(8)
N2 C17 1.492(9)
C1 C2 1.400(9)
C1 C6 1.436(9)
C2 C3 1.389(9)
C2 C18 1.552(9)
C3 C4 1.380(10)
C3 H3 0.9400
C4 C5 1.364(10)
C4 C22 1.540(11)
C5 C6 1.414(9)
C5 H5 0.9400
C6 C13 1.432(10)
C7 C12 1.393(9)
C7 C8 1.428(9)
C8 C9 1.422(9)
C8 C26 1.513(10)
C9 C10 1.371(11)
C9 H9 0.9400
C10 C11 1.382(10)
C10 C30 1.537(10)
C11 C12 1.414(9)
C11 H11 0.9400
C12 C16 1.501(10)
C13 H13 0.9400
C14 C15 1.500(9)
C14 H14A 0.9800
C14 H14B 0.9800
C15 H15A 0.9800
C15 H15B 0.9800
C16 H16A 0.9800
C16 H16B 0.9800
C17 H17A 0.9700
C17 H17B 0.9700
C17 H17C 0.9700
C18 C21 1.517(11)
C18 C20 1.543(10)
C18 C19 1.544(10)
C19 H19A 0.9700
C19 H19B 0.9700
C19 H19C 0.9700
C20 H20A 0.9700
C20 H20B 0.9700
C20 H20C 0.9700
C21 H21A 0.9700
C21 H21B 0.9700
C21 H21C 0.9700
C22 C25 1.48(2)
C22 C23A 1.48(2)
C22 C25A 1.52(2)
C22 C23 1.53(2)
C22 C24A 1.54(2)
C22 C24 1.59(2)
C23 H23A 0.9700
C23 H23B 0.9700
C23 H23C 0.9700
C23A H23D 0.9700
C23A H23E 0.9700
C23A H23F 0.9700
C24 H24A 0.9700
C24 H24B 0.9700
C24 H24C 0.9700
C24A H24D 0.9700
C24A H24E 0.9700
C24A H24F 0.9700
C25 H25A 0.9700
C25 H25B 0.9700
C25 H25C 0.9700
C25A H25D 0.9700
C25A H25E 0.9700
C25A H25F 0.9700
C26 C28 1.518(11)
C26 C29 1.520(11)
C26 C27 1.542(11)
C27 H27A 0.9700
C27 H27B 0.9700
C27 H27C 0.9700
C28 H28A 0.9700
C28 H28B 0.9700
C28 H28C 0.9700
C29 H29A 0.9700
C29 H29B 0.9700
C29 H29C 0.9700
C30 C33 1.502(13)
C30 C31 1.526(12)
C30 C32 1.539(13)
C31 H31A 0.9700
C31 H31B 0.9700
C31 H31C 0.9700
C34 H34A 0.9700
C34 H34B 0.9700
C34 H34C 0.9700
C34A H34D 0.9700
C34A H34E 0.9700
C34A H34F 0.9700
C35 H35A 0.9700
C35 H35B 0.9700
C35 H35C 0.9700
C35A H35D 0.9700
C35A H35E 0.9700
C35A H35F 0.9700
C36 H36A 0.9700
C36 H36B 0.9700
C36 H36C 0.9700
C36A H36D 0.9700
C36A H36E 0.9700
C36A H36F 0.9700
C37 H37A 0.9700
C37 H37B 0.9700
C37 H37C 0.9700
C38 H38A 0.9700
C38 H38B 0.9700
C38 H38C 0.9700
C39 H39A 0.9700
C39 H39B 0.9700
C39 H39C 0.9700
C40 C41A 1.33(2)
C40 C41 1.661(19)
C40 H40A 0.9800
C40 H40B 0.9800
C41 C42 1.52(2)
C41 H41A 0.9800
C41 H41B 0.9800
C41A C42A 1.53(2)
C41A H41C 0.9800
C41A H41D 0.9800
C42 C43 1.34(3)
C42 H42A 0.9800
C42 H42B 0.9800
C42A C43 1.57(2)
C42A H42C 0.9800
C42A H42D 0.9800
C43 H43A 0.9800
C43 H43B 0.9800
C32 H32A 0.9700
C32 H32B 0.9700
C32 H32C 0.9700
C33 H33A 0.9700
C33 H33B 0.9700
C33 H33C 0.9700
